data_4002036
loop_
_publ_author_name
'Lu, Weigang'
'Wei, Zhangwen'
'Yuan, Daqiang'
'Tian, Jian'
'Fordham, Stephen'
'Zhou, Hong-Cai'

_publ_section_title
;
 Rational Design and Synthesis of Porous Polymer Networks: Toward High
 Surface Area
;
_journal_issue 15
_journal_name_full 'Chemistry of Materials'
_journal_page_first 4589
_journal_paper_doi 10.1021/cm501922h
_journal_volume 26
_journal_year 2014
_chemical_formula_moiety 'C12 H6 Br4'
_chemical_formula_sum 'C12 H6 Br4'
_chemical_formula_weight 469.81
_chemical_melting_point ?
_chemical_name_systematic
; 
 ? 
;
_space_group_IT_number 15
_symmetry_cell_setting monoclinic
_symmetry_space_group_name_Hall '-C 2yc'
_symmetry_space_group_name_H-M 'C 1 2/c 1'
_atom_sites_solution_hydrogens geom
_atom_sites_solution_primary direct
_atom_sites_solution_secondary difmap
_audit_creation_method SHELXL-97
_cell_angle_alpha 90.00
_cell_angle_beta 111.110(6)
_cell_angle_gamma 90.00
_cell_formula_units_Z 4
_cell_length_a 16.691(11)
_cell_length_b 7.314(5)
_cell_length_c 11.161(7)
_cell_measurement_reflns_used 3205
_cell_measurement_temperature 110(2)
_cell_measurement_theta_max 27.17
_cell_measurement_theta_min 2.62
_cell_volume 1271.1(14)
_computing_cell_refinement 'SAINT+ ver. (Bruker, 2001)'
_computing_data_collection 'APEX2  (Bruker, 2008)'
_computing_data_reduction 'SAINT+ ver. (Bruker, 2001)'
_computing_molecular_graphics 'SHELXTL (Sheldrick, 2008)'
_computing_publication_material 'SHELXTL (Sheldrick, 2008)'
_computing_structure_refinement 'SHELXL-97 (Sheldrick, 2008)'
_computing_structure_solution 'SHELXS-97 (Sheldrick, 2008)'
_diffrn_ambient_temperature 110(2)
_diffrn_measured_fraction_theta_full 0.997
_diffrn_measured_fraction_theta_max 0.997
_diffrn_measurement_device_type 'Bruker SMART APEX II CCD area detector'
_diffrn_measurement_method 'phi and omega scans'
_diffrn_radiation_monochromator graphite
_diffrn_radiation_source 'fine-focus sealed tube'
_diffrn_radiation_type MoK\a
_diffrn_radiation_wavelength 0.71073
_diffrn_reflns_av_R_equivalents 0.0479
_diffrn_reflns_av_sigmaI/netI 0.0396
_diffrn_reflns_limit_h_max 21
_diffrn_reflns_limit_h_min -21
_diffrn_reflns_limit_k_max 9
_diffrn_reflns_limit_k_min -9
_diffrn_reflns_limit_l_max 14
_diffrn_reflns_limit_l_min -14
_diffrn_reflns_number 6740
_diffrn_reflns_theta_full 27.23
_diffrn_reflns_theta_max 27.23
_diffrn_reflns_theta_min 2.62
_exptl_absorpt_coefficient_mu 12.632
_exptl_absorpt_correction_T_max 0.0810
_exptl_absorpt_correction_T_min 0.0614
_exptl_absorpt_correction_type multi-scan
_exptl_absorpt_process_details 'SADABS (Sheldrick, 2008)'
_exptl_crystal_density_diffrn 2.455
_exptl_crystal_density_meas ?
_exptl_crystal_density_method 'not measured'
_exptl_crystal_F_000 872
_exptl_crystal_size_max 0.10
_exptl_crystal_size_mid 0.10
_exptl_crystal_size_min 0.10
_refine_diff_density_max 0.785
_refine_diff_density_min -0.651
_refine_diff_density_rms 0.132
_refine_ls_extinction_method none
_refine_ls_goodness_of_fit_ref 1.075
_refine_ls_hydrogen_treatment mixed
_refine_ls_matrix_type full
_refine_ls_number_parameters 73
_refine_ls_number_reflns 1426
_refine_ls_number_restraints 0
_refine_ls_restrained_S_all 1.075
_refine_ls_R_factor_all 0.0352
_refine_ls_R_factor_gt 0.0289
_refine_ls_shift/su_max 0.004
_refine_ls_shift/su_mean 0.000
_refine_ls_structure_factor_coef Fsqd
_refine_ls_weighting_details 'calc w=1/[\s^2^(Fo^2^)+(0.0213P)^2^+5.0862P] where P=(Fo^2^+2Fc^2^)/3'
_refine_ls_weighting_scheme calc
_refine_ls_wR_factor_gt 0.0669
_refine_ls_wR_factor_ref 0.0687
_reflns_number_gt 1247
_reflns_number_total 1426
_reflns_threshold_expression >2sigma(I)
_cod_data_source_file cm501922h_si_004.cif
_cod_data_source_block c:\users\zw\desktop\work\1
_cod_depositor_comments
;
The following automatic conversions were performed:

'_chemical_melting_point' value 'not measured' was changed to '?' -
the value is undefined or not given.

'_symmetry_cell_setting' value
'Monoclinic' changed to 'monoclinic' according to
/usr/data/users/saulius/crontab/automatic-downloads/rss-feeds/ACS/lib/dictionaries/cif_core.dic
dictionary named 'cif_core.dic' version 2.4.2 from 2011-04-26.

Automatic conversion script
Id: cif_fix_values 2281 2013-09-26 08:29:07Z andrius 

 Adding full bibliography for 4002035--4002039.cif.

The following automatic conversions were performed:

'_exptl_crystal_density_meas' value 'not measured' was changed to '?'
- the value is perceived as not measured.

Automatic conversion script
Id: cif_fix_values 3008 2015-01-20 13:52:24Z robertas 
;
_cod_original_sg_symbol_H-M 'C2/c  '
_cod_database_code 4002036

loop_
_symmetry_equiv_pos_as_xyz
'x, y, z'
'-x, y, -z+1/2'
'x+1/2, y+1/2, z'
'-x+1/2, y+1/2, -z+1/2'
'-x, -y, -z'
'x, -y, z-1/2'
'-x+1/2, -y+1/2, -z'
'x+1/2, -y+1/2, z-1/2'

loop_
_atom_site_label
_atom_site_type_symbol
_atom_site_fract_x
_atom_site_fract_y
_atom_site_fract_z
_atom_site_U_iso_or_equiv
_atom_site_adp_type
_atom_site_occupancy
_atom_site_symmetry_multiplicity
_atom_site_calc_flag
_atom_site_refinement_flags
Br1 Br 0.135199(13) 0.15458(3) 0.954876(19) 0.02382(6) Uani 1 1 d .
Br2 Br -0.206333(13) 0.39549(3) 0.83626(2) 0.02686(6) Uani 1 1 d .
C1 C -0.00685(13) 0.2823(3) 1.18109(19) 0.0187(5) Uani 1 1 d .
C2 C 0.05808(13) 0.2272(3) 1.13855(19) 0.0182(5) Uani 1 1 d .
H2 H 0.1123 0.1911 1.1989 0.022 Uiso 1 1 calc R
C3 C 0.04399(13) 0.2248(3) 1.0086(2) 0.0194(5) Uani 1 1 d .
C4 C -0.03419(12) 0.2738(3) 0.91705(19) 0.0194(5) Uani 1 1 d .
H4 H -0.0432 0.2706 0.8280 0.023 Uiso 1 1 calc R
C5 C -0.09899(13) 0.3277(3) 0.9601(2) 0.0192(5) Uani 1 1 d .
C6 C -0.08706(13) 0.3332(3) 1.0900(2) 0.0190(5) Uani 1 1 d .
H6 H -0.1324 0.3708 1.1170 0.023 Uiso 1 1 calc R

loop_
_atom_site_aniso_label
_atom_site_aniso_U_11
_atom_site_aniso_U_22
_atom_site_aniso_U_33
_atom_site_aniso_U_23
_atom_site_aniso_U_13
_atom_site_aniso_U_12
Br1 0.01848(9) 0.03137(12) 0.02103(9) -0.00180(8) 0.00643(8) 0.00203(8)
Br2 0.01212(9) 0.04114(13) 0.01952(10) 0.00165(9) -0.00375(8) -0.00122(9)
C1 0.0158(9) 0.0196(10) 0.0185(9) -0.0015(8) 0.0037(7) -0.0027(8)
C2 0.0121(8) 0.0219(10) 0.0154(9) 0.0008(8) -0.0014(7) -0.0008(8)
C3 0.0147(9) 0.0190(10) 0.0229(9) -0.0009(8) 0.0046(8) -0.0016(8)
C4 0.0189(9) 0.0218(10) 0.0153(9) -0.0012(8) 0.0035(7) -0.0035(8)
C5 0.0107(8) 0.0224(10) 0.0187(9) 0.0004(8) -0.0019(7) -0.0045(8)
C6 0.0138(9) 0.0214(10) 0.0194(9) 0.0015(8) 0.0033(7) -0.0009(8)

loop_
_atom_type_symbol
_atom_type_description
_atom_type_scat_dispersion_real
_atom_type_scat_dispersion_imag
_atom_type_scat_source
C C 0.0033 0.0016 'International Tables Vol C Tables 4.2.6.8 and 6.1.1.4'
H H 0.0000 0.0000 'International Tables Vol C Tables 4.2.6.8 and 6.1.1.4'
Br Br -0.2901 2.4595 'International Tables Vol C Tables 4.2.6.8 and 6.1.1.4'

loop_
_geom_angle_atom_site_label_1
_geom_angle_atom_site_label_2
_geom_angle_atom_site_label_3
_geom_angle
_geom_angle_site_symmetry_3
C2 C1 C6 119.0(2) .
C2 C1 C1 120.7(2) 2_557
C6 C1 C1 120.2(2) 2_557
C3 C2 C1 120.17(18) .
C2 C3 C4 122.0(2) .
C2 C3 Br1 118.83(15) .
C4 C3 Br1 119.14(18) .
C3 C4 C5 117.5(2) .
C4 C5 C6 122.11(18) .
C4 C5 Br2 118.15(16) .
C6 C5 Br2 119.74(17) .
C5 C6 C1 119.1(2) .

loop_
_geom_bond_atom_site_label_1
_geom_bond_atom_site_label_2
_geom_bond_distance
_geom_bond_site_symmetry_2
Br1 C3 1.897(2) .
Br2 C5 1.893(2) .
C1 C2 1.390(3) .
C1 C6 1.408(3) .
C1 C1 1.471(4) 2_557
C2 C3 1.383(3) .
C3 C4 1.384(3) .
C4 C5 1.390(3) .
C5 C6 1.391(3) .
